data_7010798
loop_
_publ_author_name
'Yong-Joo Kim'
'Yong-Su Kwak'
'Young-Seon Joo'
'Soon-W. Lee'

_publ_section_title
;
 Reactions of palladium(II) and platinum(II) bis(azido) complexes with
 isocyanides: synthesis and structural characterization of
 palladium(II) and platinum(II) complexes containing carbodiimido (or
 bis(carbodiimido)) and bis(tetrazolato) ligands
;
_journal_issue 2
_journal_name_full 'J. Chem. Soc., Dalton Trans.'
_journal_page_first 144
_journal_page_last 151
_journal_paper_doi 10.1039/b103916b
_journal_year 2002
_chemical_formula_sum 'C24 H36 N6 P2 Pd'
_chemical_formula_weight 576.93
_space_group_IT_number 4
_symmetry_space_group_name_Hall 'P 2yb'
_symmetry_space_group_name_H-M 'P 1 21 1'
_atom_sites_solution_hydrogens geom
_atom_sites_solution_primary direct
_atom_sites_solution_secondary difmap
_audit_creation_method SHELXL-97
_cell_angle_alpha 90.00
_cell_angle_beta 109.12(2)
_cell_angle_gamma 90.00
_cell_formula_units_Z 2
_cell_length_a 9.078(2)
_cell_length_b 11.772(3)
_cell_length_c 13.628(4)
_cell_measurement_temperature 293(2)
_cell_volume 1376.0(6)
_computing_structure_refinement 'SHELXL-97 (Sheldrick, 1997)'
_computing_structure_solution 'SHELXS-97 (Sheldrick, 1990)'
_diffrn_ambient_temperature 293(2)
_diffrn_measured_fraction_theta_full 0.993
_diffrn_measured_fraction_theta_max 0.993
_diffrn_radiation_monochromator graphite
_diffrn_radiation_source 'fine-focus sealed tube'
_diffrn_radiation_type MoK\a
_diffrn_radiation_wavelength 0.71073
_diffrn_reflns_av_R_equivalents 0.0368
_diffrn_reflns_av_sigmaI/netI 0.0306
_diffrn_reflns_limit_h_max 10
_diffrn_reflns_limit_h_min 0
_diffrn_reflns_limit_k_max 13
_diffrn_reflns_limit_k_min 0
_diffrn_reflns_limit_l_max 15
_diffrn_reflns_limit_l_min -16
_diffrn_reflns_number 2704
_diffrn_reflns_theta_full 25.00
_diffrn_reflns_theta_max 25.00
_diffrn_reflns_theta_min 2.34
_exptl_absorpt_coefficient_mu 0.813
_exptl_crystal_density_diffrn 1.393
_exptl_crystal_density_method 'not measured'
_exptl_crystal_F_000 596
_refine_diff_density_max 0.330
_refine_diff_density_min -0.406
_refine_diff_density_rms 0.056
_refine_ls_abs_structure_details 'Flack H D (1983), Acta Cryst. A39, 876-881'
_refine_ls_abs_structure_Flack 0.02(4)
_refine_ls_extinction_method none
_refine_ls_goodness_of_fit_ref 1.032
_refine_ls_hydrogen_treatment mixed
_refine_ls_matrix_type full
_refine_ls_number_parameters 298
_refine_ls_number_reflns 2538
_refine_ls_number_restraints 1
_refine_ls_restrained_S_all 1.032
_refine_ls_R_factor_all 0.0285
_refine_ls_R_factor_gt 0.0275
_refine_ls_shift/su_max 0.003
_refine_ls_shift/su_mean 0.001
_refine_ls_structure_factor_coef Fsqd
_refine_ls_weighting_details 'calc w=1/[\s^2^(Fo^2^)+(0.0465P)^2^+0.4119P] where P=(Fo^2^+2Fc^2^)/3'
_refine_ls_weighting_scheme calc
_refine_ls_wR_factor_gt 0.0724
_refine_ls_wR_factor_ref 0.0734
_reflns_number_gt 2469
_reflns_number_total 2538
_reflns_threshold_expression >2sigma(I)
_cod_data_source_file b103916b.txt
_cod_data_source_block psipd
_cod_original_cell_volume 1375.9(6)
_cod_database_code 7010798

loop_
_symmetry_equiv_pos_as_xyz
'x, y, z'
'-x, y+1/2, -z'

loop_
_atom_site_label
_atom_site_type_symbol
_atom_site_fract_x
_atom_site_fract_y
_atom_site_fract_z
_atom_site_U_iso_or_equiv
_atom_site_adp_type
_atom_site_occupancy
_atom_site_symmetry_multiplicity
_atom_site_calc_flag
_atom_site_refinement_flags
_atom_site_disorder_assembly
_atom_site_disorder_group
Pd1 Pd -0.30407(3) -0.25020(3) -0.16344(2) 0.03870(11) Uani 1 1 d . . .
P1 P -0.08087(15) -0.14047(12) -0.12898(10) 0.0453(3) Uani 1 1 d . . .
P2 P -0.51515(18) -0.36965(13) -0.17672(14) 0.0551(4) Uani 1 1 d . . .
N1 N -0.4896(4) -0.0399(4) -0.2579(3) 0.0482(10) Uani 1 1 d . . .
N2 N -0.6151(5) 0.0224(4) -0.2510(5) 0.0678(14) Uani 1 1 d . . .
N3 N -0.6471(6) -0.0191(5) -0.1725(5) 0.0712(15) Uani 1 1 d . . .
N4 N -0.5491(6) -0.1059(4) -0.1273(4) 0.0597(12) Uani 1 1 d . . .
N5 N -0.1658(6) -0.3876(5) -0.1562(4) 0.0637(13) Uani 1 1 d . . .
N6 N -0.0144(9) -0.5330(6) -0.1986(4) 0.102(3) Uani 1 1 d . . .
C1 C -0.4521(6) -0.1193(4) -0.1809(4) 0.0422(11) Uani 1 1 d . . .
C2 C -0.4149(5) -0.0055(4) -0.3305(4) 0.0520(12) Uani 1 1 d . . .
C3 C -0.3478(6) 0.1036(5) -0.3192(5) 0.0643(15) Uani 1 1 d . . .
C4 C -0.2622(8) 0.1317(7) -0.3835(6) 0.0798(19) Uani 1 1 d . . .
H4 H -0.2122 0.2017 -0.3759 0.096 Uiso 1 1 calc R . .
C5 C -0.2509(9) 0.0579(8) -0.4572(6) 0.092(3) Uani 1 1 d . . .
H5 H -0.1918 0.0780 -0.4988 0.111 Uiso 1 1 calc R . .
C6 C -0.3249(9) -0.0462(8) -0.4719(5) 0.083(2) Uani 1 1 d . . .
H6 H -0.3189 -0.0940 -0.5248 0.100 Uiso 1 1 calc R . .
C7 C -0.4081(6) -0.0794(5) -0.4079(4) 0.0593(14) Uani 1 1 d . . .
C8 C -0.3673(9) 0.1906(6) -0.2406(7) 0.091(2) Uani 1 1 d . . .
H8A H -0.4291 0.1581 -0.2026 0.136 Uiso 1 1 calc R . .
H8B H -0.4183 0.2571 -0.2768 0.136 Uiso 1 1 calc R . .
H8C H -0.2666 0.2109 -0.1934 0.136 Uiso 1 1 calc R . .
C9 C -0.4897(8) -0.1913(6) -0.4257(5) 0.0769(18) Uani 1 1 d . . .
H9A H -0.4704 -0.2296 -0.4825 0.115 Uiso 1 1 calc R . .
H9B H -0.5998 -0.1795 -0.4419 0.115 Uiso 1 1 calc R . .
H9C H -0.4515 -0.2369 -0.3642 0.115 Uiso 1 1 calc R . .
C10 C -0.0984(6) -0.4563(4) -0.1848(4) 0.0481(11) Uani 1 1 d . . .
C11 C -0.0048(6) -0.5861(5) -0.2878(4) 0.0558(12) Uani 1 1 d . . .
C12 C -0.0854(6) -0.5481(5) -0.3895(4) 0.0557(12) Uani 1 1 d . . .
C13 C -0.0638(9) -0.6070(7) -0.4710(6) 0.081(2) Uani 1 1 d . . .
H13 H -0.1169 -0.5843 -0.5388 0.097 Uiso 1 1 calc R . .
C14 C 0.0333(10) -0.6974(8) -0.4542(7) 0.095(2) Uani 1 1 d . . .
H14 H 0.0450 -0.7356 -0.5109 0.114 Uiso 1 1 calc R . .
C15 C 0.1140(8) -0.7340(7) -0.3572(6) 0.0795(19) Uani 1 1 d . . .
H15 H 0.1810 -0.7958 -0.3479 0.095 Uiso 1 1 calc R . .
C16 C 0.0961(7) -0.6790(5) -0.2720(5) 0.0636(14) Uani 1 1 d . . .
C17 C 0.1846(8) -0.7206(6) -0.1638(6) 0.095(3) Uani 1 1 d . . .
H17A H 0.1597 -0.6738 -0.1138 0.142 Uiso 1 1 calc R . .
H17B H 0.2946 -0.7167 -0.1525 0.142 Uiso 1 1 calc R . .
H17C H 0.1559 -0.7978 -0.1564 0.142 Uiso 1 1 calc R . .
C18 C -0.1986(9) -0.4501(7) -0.4098(5) 0.081(2) Uani 1 1 d . . .
H18A H -0.1995 -0.4191 -0.3448 0.122 Uiso 1 1 calc R . .
H18B H -0.3012 -0.4764 -0.4487 0.122 Uiso 1 1 calc R . .
H18C H -0.1671 -0.3924 -0.4486 0.122 Uiso 1 1 calc R . .
C19 C -0.5449(10) -0.3783(9) -0.0531(6) 0.096(3) Uani 1 1 d . . .
H19A H -0.4480 -0.3963 -0.0003 0.144 Uiso 1 1 calc R . .
H19B H -0.6200 -0.4365 -0.0554 0.144 Uiso 1 1 calc R . .
H19C H -0.5826 -0.3067 -0.0374 0.144 Uiso 1 1 calc R . .
C20 C -0.4901(11) -0.5143(7) -0.2146(9) 0.111(3) Uani 1 1 d . . .
H20A H -0.4738 -0.5138 -0.2807 0.166 Uiso 1 1 calc R . .
H20B H -0.5818 -0.5577 -0.2196 0.166 Uiso 1 1 calc R . .
H20C H -0.4015 -0.5479 -0.1635 0.166 Uiso 1 1 calc R . .
C21 C -0.7051(7) -0.3358(7) -0.2660(6) 0.083(2) Uani 1 1 d . . .
H21A H -0.6996 -0.3295 -0.3349 0.124 Uiso 1 1 calc R . .
H21B H -0.7399 -0.2650 -0.2463 0.124 Uiso 1 1 calc R . .
H21C H -0.7772 -0.3949 -0.2643 0.124 Uiso 1 1 calc R . .
C22 C -0.0822(8) 0.0016(6) -0.0820(6) 0.079(2) Uani 1 1 d . . .
H22A H -0.1666 0.0433 -0.1295 0.118 Uiso 1 1 calc R . .
H22B H 0.0148 0.0381 -0.0763 0.118 Uiso 1 1 calc R . .
H22C H -0.0955 -0.0005 -0.0150 0.118 Uiso 1 1 calc R . .
C23 C 0.0840(6) -0.2013(6) -0.0291(5) 0.0760(19) Uani 1 1 d . . .
H23A H 0.0967 -0.2791 -0.0458 0.114 Uiso 1 1 calc R . .
H23B H 0.0662 -0.1976 0.0365 0.114 Uiso 1 1 calc R . .
H23C H 0.1765 -0.1593 -0.0250 0.114 Uiso 1 1 calc R . .
C24 C -0.0154(7) -0.1296(8) -0.2412(5) 0.0751(19) Uani 1 1 d . . .
H24A H -0.0126 -0.2039 -0.2695 0.113 Uiso 1 1 calc R . .
H24B H 0.0871 -0.0968 -0.2204 0.113 Uiso 1 1 calc R . .
H24C H -0.0861 -0.0822 -0.2928 0.113 Uiso 1 1 calc R . .

loop_
_atom_site_aniso_label
_atom_site_aniso_U_11
_atom_site_aniso_U_22
_atom_site_aniso_U_33
_atom_site_aniso_U_23
_atom_site_aniso_U_13
_atom_site_aniso_U_12
Pd1 0.03532(16) 0.03178(16) 0.04668(17) -0.00204(16) 0.01025(11) 0.00492(14)
P1 0.0329(6) 0.0467(7) 0.0492(6) 0.0037(5) 0.0040(5) 0.0026(5)
P2 0.0507(8) 0.0394(7) 0.0759(9) -0.0036(7) 0.0219(7) -0.0040(7)
N1 0.0339(19) 0.038(2) 0.067(2) -0.0067(19) 0.0079(17) 0.0095(16)
N2 0.041(2) 0.048(3) 0.103(4) -0.010(3) 0.009(3) 0.018(2)
N3 0.052(3) 0.052(3) 0.114(4) -0.023(3) 0.033(3) 0.009(2)
N4 0.056(3) 0.054(3) 0.078(3) -0.019(2) 0.034(2) -0.001(2)
N5 0.056(3) 0.053(3) 0.071(3) -0.007(2) 0.006(2) 0.014(3)
N6 0.131(5) 0.099(5) 0.067(3) 0.001(3) 0.018(3) 0.078(5)
C1 0.037(2) 0.030(2) 0.055(3) -0.012(2) 0.009(2) -0.004(2)
C2 0.038(2) 0.045(3) 0.060(3) 0.007(2) -0.001(2) 0.003(2)
C3 0.051(3) 0.044(3) 0.081(4) 0.017(3) -0.002(3) 0.005(2)
C4 0.066(4) 0.066(4) 0.094(5) 0.029(4) 0.007(3) -0.002(3)
C5 0.082(5) 0.105(7) 0.082(5) 0.048(5) 0.016(4) 0.001(5)
C6 0.091(5) 0.099(6) 0.053(3) 0.010(4) 0.012(3) 0.019(4)
C7 0.054(3) 0.063(3) 0.049(3) 0.005(3) 0.000(2) 0.013(3)
C8 0.073(4) 0.041(3) 0.130(6) -0.007(4) -0.005(4) 0.003(3)
C9 0.078(4) 0.070(4) 0.068(4) -0.018(3) 0.005(3) 0.004(4)
C10 0.043(2) 0.038(3) 0.059(3) 0.003(2) 0.010(2) 0.010(2)
C11 0.057(3) 0.041(3) 0.072(3) -0.002(2) 0.025(2) 0.004(2)
C12 0.050(3) 0.056(3) 0.062(3) -0.001(3) 0.020(2) -0.010(2)
C13 0.089(5) 0.089(5) 0.071(4) -0.006(4) 0.035(3) -0.014(4)
C14 0.104(6) 0.092(5) 0.100(6) -0.028(5) 0.049(5) 0.007(5)
C15 0.074(3) 0.068(5) 0.112(5) -0.016(5) 0.053(3) 0.008(4)
C16 0.060(3) 0.049(3) 0.091(4) 0.001(3) 0.036(3) 0.008(3)
C17 0.099(5) 0.063(6) 0.115(6) 0.013(4) 0.026(5) 0.044(4)
C18 0.089(5) 0.073(4) 0.068(4) 0.016(3) 0.007(3) 0.012(4)
C19 0.102(5) 0.104(6) 0.087(5) 0.006(5) 0.039(4) -0.034(5)
C20 0.098(6) 0.046(4) 0.200(11) -0.031(5) 0.066(7) -0.022(4)
C21 0.052(3) 0.087(5) 0.101(5) -0.020(4) 0.014(3) -0.018(3)
C22 0.073(4) 0.053(4) 0.085(4) -0.014(3) -0.008(3) -0.002(3)
C23 0.051(3) 0.070(4) 0.084(4) 0.013(3) -0.009(3) 0.004(3)
C24 0.047(3) 0.114(6) 0.069(3) 0.013(4) 0.025(3) 0.000(4)

loop_
_atom_type_symbol
_atom_type_description
_atom_type_scat_dispersion_real
_atom_type_scat_dispersion_imag
_atom_type_scat_source
C C 0.0033 0.0016 'International Tables Vol C Tables 4.2.6.8 and 6.1.1.4'
H H 0.0000 0.0000 'International Tables Vol C Tables 4.2.6.8 and 6.1.1.4'
N N 0.0061 0.0033 'International Tables Vol C Tables 4.2.6.8 and 6.1.1.4'
P P 0.1023 0.0942 'International Tables Vol C Tables 4.2.6.8 and 6.1.1.4'
Pd Pd -0.9988 1.0072 'International Tables Vol C Tables 4.2.6.8 and 6.1.1.4'

loop_
_geom_angle_atom_site_label_1
_geom_angle_atom_site_label_2
_geom_angle_atom_site_label_3
_geom_angle
_geom_angle_site_symmetry_1
_geom_angle_site_symmetry_3
_geom_angle_publ_flag
C1 Pd1 N5 175.6(2) . . ?
C1 Pd1 P1 95.92(14) . . ?
N5 Pd1 P1 87.04(17) . . ?
C1 Pd1 P2 87.28(16) . . ?
N5 Pd1 P2 90.17(16) . . ?
P1 Pd1 P2 172.72(6) . . ?
C22 P1 C23 101.6(3) . . ?
C22 P1 C24 106.1(4) . . ?
C23 P1 C24 104.1(3) . . ?
C22 P1 Pd1 119.0(3) . . ?
C23 P1 Pd1 112.6(2) . . ?
C24 P1 Pd1 112.0(2) . . ?
C19 P2 C21 104.0(4) . . ?
C19 P2 C20 106.6(5) . . ?
C21 P2 C20 101.4(4) . . ?
C19 P2 Pd1 109.5(3) . . ?
C21 P2 Pd1 120.0(3) . . ?
C20 P2 Pd1 114.3(3) . . ?
C1 N1 N2 108.3(5) . . ?
C1 N1 C2 132.2(4) . . ?
N2 N1 C2 119.0(5) . . ?
N3 N2 N1 105.6(5) . . ?
N2 N3 N4 111.6(5) . . ?
C1 N4 N3 107.0(5) . . ?
C10 N5 Pd1 158.2(5) . . ?
C10 N6 C11 132.7(6) . . ?
N4 C1 N1 107.4(5) . . ?
N4 C1 Pd1 124.5(4) . . ?
N1 C1 Pd1 127.4(4) . . ?
C7 C2 C3 122.1(6) . . ?
C7 C2 N1 120.0(5) . . ?
C3 C2 N1 117.9(5) . . ?
C4 C3 C2 117.4(7) . . ?
C4 C3 C8 119.9(7) . . ?
C2 C3 C8 122.8(6) . . ?
C5 C4 C3 120.5(7) . . ?
C4 C5 C6 121.6(8) . . ?
C5 C6 C7 119.9(7) . . ?
C6 C7 C2 118.2(7) . . ?
C6 C7 C9 119.4(6) . . ?
C2 C7 C9 122.4(6) . . ?
N5 C10 N6 169.7(6) . . ?
N6 C11 C16 116.2(5) . . ?
N6 C11 C12 123.6(5) . . ?
C16 C11 C12 120.1(5) . . ?
C13 C12 C11 117.9(6) . . ?
C13 C12 C18 120.4(6) . . ?
C11 C12 C18 121.6(5) . . ?
C14 C13 C12 121.1(7) . . ?
C13 C14 C15 122.0(7) . . ?
C14 C15 C16 119.7(7) . . ?
C15 C16 C11 119.2(6) . . ?
C15 C16 C17 119.7(6) . . ?
C11 C16 C17 121.0(6) . . ?

loop_
_geom_bond_atom_site_label_1
_geom_bond_atom_site_label_2
_geom_bond_distance
_geom_bond_site_symmetry_2
_geom_bond_publ_flag
Pd1 C1 2.006(5) . ?
Pd1 N5 2.030(5) . ?
Pd1 P1 2.3175(14) . ?
Pd1 P2 2.3355(16) . ?
P1 C22 1.792(7) . ?
P1 C23 1.808(6) . ?
P1 C24 1.817(6) . ?
P2 C19 1.794(8) . ?
P2 C21 1.799(7) . ?
P2 C20 1.815(8) . ?
N1 C1 1.363(7) . ?
N1 N2 1.384(6) . ?
N1 C2 1.430(7) . ?
N2 N3 1.292(8) . ?
N3 N4 1.363(7) . ?
N4 C1 1.325(7) . ?
N5 C10 1.156(7) . ?
N6 C10 1.235(8) . ?
N6 C11 1.394(8) . ?
C2 C7 1.383(8) . ?
C2 C3 1.408(8) . ?
C3 C4 1.387(10) . ?
C3 C8 1.533(10) . ?
C4 C5 1.357(13) . ?
C5 C6 1.381(12) . ?
C6 C7 1.384(10) . ?
C7 C9 1.492(9) . ?
C11 C16 1.398(8) . ?
C11 C12 1.412(8) . ?
C12 C13 1.377(9) . ?
C12 C18 1.509(9) . ?
C13 C14 1.353(11) . ?
C14 C15 1.354(11) . ?
C15 C16 1.384(9) . ?
C16 C17 1.512(9) . ?
